data_4034096
loop_
_publ_author_name
'Kim, Jinwoo'
'Kim, Suhyeon'
'Kim, Dongwook'
'Chang, Sukbok'

_publ_section_title
;
 Ru-Catalyzed Deoxygenative Regioselective C8-H Arylation of Quinoline
 <i>N</i>-Oxides.
;
_journal_issue 20
_journal_name_full 'The Journal of organic chemistry'
_journal_page_first 13150
_journal_page_last 13158
_journal_paper_doi 10.1021/acs.joc.9b01548
_journal_volume 84
_journal_year 2019
_chemical_formula_sum 'C23 H21 F6 N O5 Ru'
_chemical_formula_weight 606.48
_space_group_crystal_system triclinic
_space_group_IT_number 2
_space_group_name_Hall '-P 1'
_space_group_name_H-M_alt 'P -1'
_atom_sites_solution_hydrogens geom
_audit_creation_method SHELXL-2018/3
_cell_angle_alpha 78.7988(16)
_cell_angle_beta 70.9373(15)
_cell_angle_gamma 72.4842(16)
_cell_formula_units_Z 4
_cell_length_a 11.9245(6)
_cell_length_b 14.9405(8)
_cell_length_c 15.1635(7)
_cell_measurement_reflns_used 9572
_cell_measurement_temperature 173(2)
_cell_measurement_theta_max 29.19
_cell_measurement_theta_min 2.86
_cell_volume 2421.1(2)
_computing_cell_refinement 'Bruker APEXIII'
_computing_data_collection 'Bruker APEXIII'
_computing_data_reduction 'Bruker SAINT'
_computing_molecular_graphics ORTEP
_computing_publication_material CIFTAB
_computing_structure_refinement SHELXL
_computing_structure_solution SHELXS
_diffrn_ambient_temperature 173(2)
_diffrn_measured_fraction_theta_full 0.997
_diffrn_measured_fraction_theta_max 0.998
_diffrn_measurement_device_type 'Photon 100 CMOS detector'
_diffrn_measurement_method 'phi and omega scans'
_diffrn_radiation_type MoK\a
_diffrn_radiation_wavelength 0.71073
_diffrn_reflns_av_R_equivalents 0.0431
_diffrn_reflns_av_unetI/netI 0.0237
_diffrn_reflns_Laue_measured_fraction_full 0.997
_diffrn_reflns_Laue_measured_fraction_max 0.998
_diffrn_reflns_limit_h_max 15
_diffrn_reflns_limit_h_min -15
_diffrn_reflns_limit_k_max 19
_diffrn_reflns_limit_k_min -19
_diffrn_reflns_limit_l_max 19
_diffrn_reflns_limit_l_min -19
_diffrn_reflns_number 95968
_diffrn_reflns_point_group_measured_fraction_full 0.997
_diffrn_reflns_point_group_measured_fraction_max 0.998
_diffrn_reflns_theta_full 25.242
_diffrn_reflns_theta_max 27.000
_diffrn_reflns_theta_min 3.060
_diffrn_source 'fine-focus sealed tube'
_exptl_absorpt_coefficient_mu 0.728
_exptl_absorpt_correction_T_max 0.7458
_exptl_absorpt_correction_T_min 0.6977
_exptl_absorpt_correction_type multi-scan
_exptl_absorpt_process_details SADABS
_exptl_crystal_colour gold
_exptl_crystal_density_diffrn 1.664
_exptl_crystal_description block
_exptl_crystal_F_000 1216
_exptl_crystal_size_max 0.451
_exptl_crystal_size_mid 0.324
_exptl_crystal_size_min 0.261
_refine_diff_density_max 1.941
_refine_diff_density_min -0.880
_refine_diff_density_rms 0.104
_refine_ls_extinction_coef 0.00191(18)
_refine_ls_extinction_expression Fc^*^=kFc[1+0.001xFc^2^\l^3^/sin(2\q)]^-1/4^
_refine_ls_extinction_method 'SHELXL-2018/3 (Sheldrick 2018)'
_refine_ls_goodness_of_fit_ref 1.166
_refine_ls_hydrogen_treatment constr
_refine_ls_matrix_type full
_refine_ls_number_parameters 684
_refine_ls_number_reflns 10554
_refine_ls_number_restraints 709
_refine_ls_restrained_S_all 1.140
_refine_ls_R_factor_all 0.0653
_refine_ls_R_factor_gt 0.0431
_refine_ls_shift/su_max 0.001
_refine_ls_shift/su_mean 0.000
_refine_ls_structure_factor_coef Fsqd
_refine_ls_weighting_details 'w=1/[\s^2^(Fo^2^)+9.5339P] where P=(Fo^2^+2Fc^2^)/3'
_refine_ls_weighting_scheme calc
_refine_ls_wR_factor_gt 0.0808
_refine_ls_wR_factor_ref 0.0996
_reflns_Friedel_coverage 0.000
_reflns_number_gt 8303
_reflns_number_total 10554
_reflns_threshold_expression 'I > 2\s(I)'
_cod_data_source_file jo9b01548_si_002.cif
_cod_data_source_block A19027_002
_cod_depositor_comments
;
The following automatic conversions were performed:

data item '_exptl_absorpt_correction_type' value 'MULTI-SCAN' was
changed to 'multi-scan' in accordance with the
/home/data/users/saulius/crontab/automatic-downloads/current/ACS/lib/dictionaries/cif_core.dic
dictionary named 'cif_core.dic' version 2.4.2 last updated on
2011-04-26.

Automatic conversion script
Id: cif_fix_values 6909 2019-04-08 15:41:33Z antanas 
;
_cod_database_code 4034096
_shelx_shelxl_version_number 2018/3
_shelx_space_group_comment
;
The symmetry employed for this shelxl refinement is uniquely defined
by the following loop, which should always be used as a source of
symmetry information in preference to the above space-group names.
They are only intended as comments.
;
_shelx_estimated_absorpt_t_min 0.735
_shelx_estimated_absorpt_t_max 0.833

loop_
_space_group_symop_operation_xyz
'x, y, z'
'-x, -y, -z'

loop_
_atom_site_label
_atom_site_type_symbol
_atom_site_fract_x
_atom_site_fract_y
_atom_site_fract_z
_atom_site_U_iso_or_equiv
_atom_site_adp_type
_atom_site_occupancy
_atom_site_site_symmetry_order
_atom_site_calc_flag
_atom_site_refinement_flags_posn
_atom_site_refinement_flags_adp
_atom_site_refinement_flags_occupancy
_atom_site_disorder_assembly
_atom_site_disorder_group
Ru1A Ru 0.87520(3) 0.23825(2) 0.58310(2) 0.02400(9) Uani 1 1 d . U . . .
O1A O 0.9566(2) 0.35026(19) 0.52216(18) 0.0292(6) Uani 1 1 d . U . . .
N1A N 0.9687(3) 0.4060(2) 0.5764(2) 0.0249(6) Uani 1 1 d . U . . .
C1A C 0.8795(4) 0.4822(3) 0.6025(3) 0.0327(9) Uani 1 1 d . U . . .
H1A H 0.805336 0.494405 0.586349 0.039 Uiso 1 1 calc R U . . .
C2A C 0.8932(4) 0.5450(3) 0.6535(3) 0.0375(10) Uani 1 1 d . U . . .
H2A H 0.828799 0.599563 0.671489 0.045 Uiso 1 1 calc R U . . .
C3A C 0.9986(4) 0.5275(3) 0.6770(3) 0.0369(10) Uani 1 1 d . U . . .
H3A H 1.007710 0.569381 0.712511 0.044 Uiso 1 1 calc R U . . .
C4A C 1.0946(4) 0.4473(3) 0.6488(3) 0.0289(8) Uani 1 1 d . U . . .
C5A C 1.0792(3) 0.3858(3) 0.5964(2) 0.0241(7) Uani 1 1 d . U . . .
C6A C 1.1745(4) 0.3082(3) 0.5627(3) 0.0323(9) Uani 1 1 d . U . . .
H6A H 1.163611 0.267795 0.526667 0.039 Uiso 1 1 calc R U . . .
C7A C 1.2831(4) 0.2913(3) 0.5822(3) 0.0418(10) Uani 1 1 d . U . . .
H7A H 1.348273 0.238776 0.559319 0.050 Uiso 1 1 calc R U . . .
C8A C 1.3002(4) 0.3506(3) 0.6357(4) 0.0439(11) Uani 1 1 d . U . . .
H8A H 1.376246 0.337513 0.649317 0.053 Uiso 1 1 calc R U . . .
C9A C 1.2081(4) 0.4264(3) 0.6680(3) 0.0388(10) Uani 1 1 d . U . . .
H9A H 1.220518 0.466046 0.704064 0.047 Uiso 1 1 calc R U . . .
O2A O 0.9176(3) 0.25349(19) 0.70232(18) 0.0303(6) Uani 1 1 d . U . . .
O3A O 0.7696(3) 0.2025(3) 0.8184(2) 0.0567(10) Uani 1 1 d . U . . .
C10A C 0.8531(4) 0.2398(3) 0.7865(3) 0.0279(8) Uani 1 1 d . U . . .
C11A C 0.8839(4) 0.2859(3) 0.8547(3) 0.0328(9) Uani 1 1 d . U . . .
F1A F 0.8693(3) 0.2379(3) 0.93866(19) 0.0697(10) Uani 1 1 d . U . . .
F2A F 0.8117(4) 0.3706(2) 0.8667(3) 0.0833(12) Uani 1 1 d . U . . .
F3A F 0.9973(3) 0.2941(3) 0.8264(2) 0.0703(10) Uani 1 1 d . U . . .
O4A O 0.7271(2) 0.35156(19) 0.6343(2) 0.0319(6) Uani 1 1 d . U . . .
O5A O 0.5603(3) 0.2939(2) 0.6998(2) 0.0426(8) Uani 1 1 d . U . . .
C12A C 0.6173(3) 0.3531(3) 0.6804(3) 0.0276(8) Uani 1 1 d . U . . .
C13A C 0.5495(4) 0.4491(3) 0.7201(3) 0.0367(9) Uani 1 1 d . U . . .
F4A F 0.5781(3) 0.52274(18) 0.6624(2) 0.0575(8) Uani 1 1 d . U . . .
F5A F 0.5780(3) 0.4518(2) 0.7985(2) 0.0646(9) Uani 1 1 d . U . . .
F6A F 0.4285(2) 0.46422(19) 0.7440(2) 0.0545(8) Uani 1 1 d . U . . .
C14A C 1.0942(5) 0.0484(4) 0.6143(4) 0.0521(13) Uani 1 1 d . U . . .
H14A H 1.124660 -0.018235 0.603146 0.078 Uiso 1 1 calc R U . . .
H14B H 1.063396 0.053232 0.682047 0.078 Uiso 1 1 calc R U . . .
H14C H 1.161071 0.079699 0.586612 0.078 Uiso 1 1 calc R U . . .
C15A C 0.9917(4) 0.0955(3) 0.5701(3) 0.0330(9) Uani 1 1 d . U . . .
C16A C 0.8688(4) 0.0920(3) 0.6194(3) 0.0327(9) Uani 1 1 d . U . . .
H16A H 0.852354 0.055064 0.678363 0.039 Uiso 1 1 calc R U . . .
C17A C 0.7712(4) 0.1426(3) 0.5821(3) 0.0284(8) Uani 1 1 d . U . . .
H17A H 0.689784 0.139534 0.616471 0.034 Uiso 1 1 calc R U . . .
C18A C 0.7926(4) 0.1984(3) 0.4933(3) 0.0329(9) Uani 1 1 d . U . . .
C19A C 0.9157(4) 0.1994(3) 0.4439(3) 0.0345(9) Uani 1 1 d . U . . .
H19A H 0.932893 0.234474 0.383855 0.041 Uiso 1 1 calc R U . . .
C20A C 1.0138(4) 0.1493(3) 0.4819(3) 0.0353(9) Uani 1 1 d . U . . .
H20A H 1.095265 0.152015 0.447578 0.042 Uiso 1 1 calc R U . . .
C21A C 0.6843(4) 0.2567(3) 0.4590(3) 0.0418(10) Uani 1 1 d . U . . .
H21A H 0.614034 0.276344 0.515351 0.050 Uiso 1 1 calc R U . . .
C22A C 0.7084(6) 0.3456(4) 0.3972(5) 0.0759(19) Uani 1 1 d . U . . .
H22A H 0.736036 0.381518 0.429940 0.114 Uiso 1 1 calc R U . . .
H22B H 0.632688 0.384287 0.382906 0.114 Uiso 1 1 calc R U . . .
H22C H 0.772042 0.328562 0.338609 0.114 Uiso 1 1 calc R U . . .
C23A C 0.6471(5) 0.1957(4) 0.4091(4) 0.0569(14) Uani 1 1 d . U . . .
H23A H 0.712271 0.178679 0.351300 0.085 Uiso 1 1 calc R U . . .
H23B H 0.570920 0.231095 0.393723 0.085 Uiso 1 1 calc R U . . .
H23C H 0.634149 0.138229 0.450346 0.085 Uiso 1 1 calc R U . . .
Ru1B Ru 0.61255(3) 0.75163(2) 0.89978(2) 0.02445(9) Uani 1 1 d . U . . .
O1B O 0.5208(3) 0.87671(18) 0.96513(18) 0.0308(6) Uani 1 1 d . U . . .
N1B N 0.4954(3) 0.9589(2) 0.9106(2) 0.0284(7) Uani 1 1 d . U . . .
C1B C 0.5788(4) 1.0079(3) 0.8753(3) 0.0305(8) Uani 1 1 d . U . . .
H1B H 0.656277 0.984513 0.887536 0.037 Uiso 1 1 calc R U . . .
C2B C 0.5540(4) 1.0935(3) 0.8203(3) 0.0355(9) Uani 1 1 d . U . . .
H2B H 0.613330 1.129289 0.796852 0.043 Uiso 1 1 calc R U . . .
C3B C 0.4456(4) 1.1253(3) 0.8005(3) 0.0354(9) Uani 1 1 d . U . . .
H3B H 0.429566 1.182754 0.761323 0.042 Uiso 1 1 calc R U . . .
C4B C 0.3553(4) 1.0736(3) 0.8378(3) 0.0350(9) Uani 1 1 d . U . . .
C5B C 0.3812(4) 0.9889(3) 0.8964(3) 0.0314(8) Uani 1 1 d . U . . .
C6B C 0.2928(4) 0.9370(3) 0.9394(3) 0.0392(10) Uani 1 1 d . U . . .
H6B H 0.310165 0.881137 0.980220 0.047 Uiso 1 1 calc R U . . .
C7B C 0.1816(5) 0.9686(4) 0.9213(4) 0.0501(12) Uani 1 1 d . U . . .
H7B H 0.121217 0.934258 0.950002 0.060 Uiso 1 1 calc R U . . .
C8B C 0.1552(5) 1.0515(4) 0.8608(4) 0.0542(13) Uani 1 1 d . U . . .
H8B H 0.078218 1.071346 0.847737 0.065 Uiso 1 1 calc R U . . .
C9B C 0.2389(5) 1.1033(3) 0.8209(4) 0.0484(12) Uani 1 1 d . U . . .
H9B H 0.219204 1.159770 0.781404 0.058 Uiso 1 1 calc R U . . .
O2B O 0.5853(3) 0.83999(19) 0.77933(18) 0.0325(6) Uani 1 1 d . U . . .
O3B O 0.6851(6) 0.7540(3) 0.6605(3) 0.125(3) Uani 1 1 d . U . . .
C10B C 0.6266(4) 0.8242(3) 0.6951(3) 0.0343(9) Uani 1 1 d . U . . .
C11B C 0.5940(4) 0.9124(3) 0.6282(3) 0.0361(9) Uani 1 1 d . U . . .
F1B F 0.6561(4) 0.9734(2) 0.6247(2) 0.0833(12) Uani 1 1 d . U . . .
F2B F 0.4765(3) 0.9574(2) 0.6541(2) 0.0715(10) Uani 1 1 d . U . . .
F3B F 0.6188(3) 0.8941(2) 0.54093(18) 0.0605(8) Uani 1 1 d . U . . .
O4B O 0.7620(3) 0.8105(2) 0.8730(2) 0.0348(6) Uani 1 1 d . U . . .
O5B O 0.9218(3) 0.7161(3) 0.7796(3) 0.0712(13) Uani 1 1 d . U . . .
C12B C 0.8718(4) 0.7818(3) 0.8262(3) 0.0337(9) Uani 1 1 d . U . . .
C13B C 0.9537(5) 0.8396(4) 0.8350(4) 0.0481(11) Uani 1 1 d . U . . .
F4B F 0.9001(6) 0.9333(4) 0.8313(7) 0.095(3) Uani 0.734(10) 1 d . U P A 1
F5B F 1.0585(6) 0.8303(6) 0.7723(5) 0.087(3) Uani 0.734(10) 1 d . U P A 1
F6B F 0.9741(8) 0.8196(7) 0.9174(4) 0.102(3) Uani 0.734(10) 1 d . U P A 1
F4C F 0.9125(15) 0.8887(16) 0.8977(14) 0.073(5) Uani 0.266(10) 1 d . U P A 2
F5C F 0.976(2) 0.8945(15) 0.7539(13) 0.098(6) Uani 0.266(10) 1 d . U P A 2
F6C F 1.0609(17) 0.7828(16) 0.840(2) 0.110(6) Uani 0.266(10) 1 d . U P A 2
C14B C 0.3871(5) 0.6916(4) 0.8612(4) 0.0488(12) Uani 1 1 d . U . . .
H14D H 0.357740 0.635796 0.865871 0.073 Uiso 1 1 calc R U . . .
H14E H 0.415956 0.715334 0.795052 0.073 Uiso 1 1 calc R U . . .
H14F H 0.320016 0.740728 0.894505 0.073 Uiso 1 1 calc R U . . .
C15B C 0.4911(4) 0.6655(3) 0.9046(3) 0.0334(9) Uani 1 1 d . U . . .
C16B C 0.4737(4) 0.6865(3) 0.9958(3) 0.0319(9) Uani 1 1 d . U . . .
H16B H 0.393257 0.714146 1.032494 0.038 Uiso 1 1 calc R U . . .
C17B C 0.5734(4) 0.6674(3) 1.0338(3) 0.0304(8) Uani 1 1 d . U . . .
H17B H 0.558659 0.682392 1.095386 0.037 Uiso 1 1 calc R U . . .
C18B C 0.6943(4) 0.6265(3) 0.9815(3) 0.0289(8) Uani 1 1 d . U . . .
C19B C 0.7125(4) 0.6049(3) 0.8892(3) 0.0312(8) Uani 1 1 d . U . . .
H19B H 0.792831 0.577078 0.852540 0.037 Uiso 1 1 calc R U . . .
C20B C 0.6139(4) 0.6243(3) 0.8524(3) 0.0341(9) Uani 1 1 d . U . . .
H20B H 0.628759 0.609596 0.790733 0.041 Uiso 1 1 calc R U . . .
C21B C 0.8040(4) 0.6083(3) 1.0171(3) 0.0365(9) Uani 1 1 d . U . . .
H21B H 0.875503 0.616595 0.961920 0.044 Uiso 1 1 calc R U . . .
C22B C 0.7875(5) 0.6755(4) 1.0859(4) 0.0513(12) Uani 1 1 d . U . . .
H22D H 0.764252 0.740694 1.057878 0.077 Uiso 1 1 calc R U . . .
H22E H 0.864752 0.664629 1.101097 0.077 Uiso 1 1 calc R U . . .
H22F H 0.722959 0.664704 1.143419 0.077 Uiso 1 1 calc R U . . .
C23B C 0.8334(5) 0.5051(3) 1.0597(4) 0.0506(12) Uani 1 1 d . U . . .
H23D H 0.762565 0.493801 1.111493 0.076 Uiso 1 1 calc R U . . .
H23E H 0.904658 0.492214 1.083356 0.076 Uiso 1 1 calc R U . . .
H23F H 0.851893 0.463419 1.011499 0.076 Uiso 1 1 calc R U . . .

loop_
_atom_site_aniso_label
_atom_site_aniso_U_11
_atom_site_aniso_U_22
_atom_site_aniso_U_33
_atom_site_aniso_U_23
_atom_site_aniso_U_13
_atom_site_aniso_U_12
Ru1A 0.02307(16) 0.02611(16) 0.02317(16) -0.00295(12) -0.00588(12) -0.00744(12)
O1A 0.0319(14) 0.0368(15) 0.0223(13) 0.0009(11) -0.0068(11) -0.0172(12)
N1A 0.0284(16) 0.0245(15) 0.0204(15) 0.0012(12) -0.0041(12) -0.0101(13)
C1A 0.0270(19) 0.0256(19) 0.034(2) 0.0081(16) -0.0003(16) -0.0072(16)
C2A 0.035(2) 0.0207(19) 0.039(2) -0.0023(17) 0.0121(18) -0.0079(16)
C3A 0.048(3) 0.028(2) 0.030(2) -0.0057(17) 0.0041(18) -0.0193(19)
C4A 0.039(2) 0.0249(19) 0.0229(18) -0.0008(15) -0.0044(16) -0.0144(16)
C5A 0.0267(18) 0.0254(18) 0.0197(17) -0.0001(14) -0.0039(14) -0.0105(15)
C6A 0.034(2) 0.031(2) 0.036(2) -0.0098(17) -0.0105(17) -0.0081(17)
C7A 0.031(2) 0.039(2) 0.056(3) -0.011(2) -0.015(2) -0.0030(18)
C8A 0.038(2) 0.046(3) 0.056(3) 0.001(2) -0.024(2) -0.015(2)
C9A 0.050(3) 0.039(2) 0.037(2) -0.0015(18) -0.016(2) -0.023(2)
O2A 0.0393(16) 0.0340(15) 0.0258(13) 0.0038(11) -0.0146(12) -0.0200(12)
O3A 0.062(2) 0.088(3) 0.0364(18) -0.0027(17) -0.0033(16) -0.057(2)
C10A 0.031(2) 0.0285(19) 0.0276(19) -0.0030(15) -0.0103(16) -0.0101(16)
C11A 0.036(2) 0.043(2) 0.0233(19) -0.0003(17) -0.0119(17) -0.0138(18)
F1A 0.107(3) 0.093(2) 0.0278(14) 0.0111(15) -0.0275(16) -0.055(2)
F2A 0.105(3) 0.0494(19) 0.111(3) -0.042(2) -0.060(2) 0.0105(18)
F3A 0.0528(18) 0.132(3) 0.0481(17) -0.0206(19) -0.0098(14) -0.054(2)
O4A 0.0235(13) 0.0274(14) 0.0434(16) -0.0064(12) -0.0041(12) -0.0088(11)
O5A 0.0272(15) 0.0289(15) 0.068(2) -0.0037(14) -0.0047(14) -0.0130(12)
C12A 0.0222(18) 0.0247(18) 0.037(2) 0.0005(16) -0.0113(16) -0.0070(15)
C13A 0.029(2) 0.031(2) 0.047(3) -0.0026(18) -0.0043(18) -0.0117(17)
F4A 0.0433(16) 0.0251(13) 0.082(2) 0.0068(13) -0.0009(15) -0.0043(11)
F5A 0.087(2) 0.0518(18) 0.067(2) -0.0212(15) -0.0306(18) -0.0157(17)
F6A 0.0234(13) 0.0433(15) 0.087(2) -0.0199(15) 0.0001(13) -0.0045(11)
C14A 0.046(3) 0.045(3) 0.066(3) -0.010(2) -0.028(3) 0.003(2)
C15A 0.032(2) 0.028(2) 0.039(2) -0.0153(17) -0.0126(18) 0.0026(16)
C16A 0.042(2) 0.0252(19) 0.033(2) -0.0040(16) -0.0118(18) -0.0094(17)
C17A 0.032(2) 0.0271(19) 0.033(2) -0.0062(16) -0.0091(16) -0.0142(16)
C18A 0.040(2) 0.033(2) 0.033(2) -0.0088(17) -0.0158(18) -0.0104(17)
C19A 0.044(2) 0.038(2) 0.028(2) -0.0131(17) -0.0116(18) -0.0121(19)
C20A 0.032(2) 0.039(2) 0.035(2) -0.0162(18) -0.0042(17) -0.0081(18)
C21A 0.040(2) 0.045(3) 0.048(3) -0.005(2) -0.025(2) -0.008(2)
C22A 0.084(4) 0.060(4) 0.100(5) 0.026(3) -0.064(4) -0.021(3)
C23A 0.055(3) 0.071(4) 0.062(3) -0.013(3) -0.035(3) -0.017(3)
Ru1B 0.02637(16) 0.02443(16) 0.02235(16) -0.00578(12) -0.00239(12) -0.00921(12)
O1B 0.0411(16) 0.0259(14) 0.0204(13) -0.0056(11) -0.0015(11) -0.0071(12)
N1B 0.0393(18) 0.0209(15) 0.0225(15) -0.0086(12) -0.0025(14) -0.0074(13)
C1B 0.035(2) 0.030(2) 0.0281(19) -0.0125(16) -0.0018(16) -0.0118(17)
C2B 0.045(2) 0.030(2) 0.030(2) -0.0114(17) 0.0016(18) -0.0153(18)
C3B 0.048(2) 0.0205(19) 0.033(2) -0.0049(16) -0.0026(19) -0.0110(17)
C4B 0.042(2) 0.026(2) 0.033(2) -0.0061(16) -0.0048(18) -0.0068(17)
C5B 0.037(2) 0.0277(19) 0.0271(19) -0.0076(16) -0.0026(16) -0.0084(16)
C6B 0.038(2) 0.030(2) 0.045(2) -0.0058(18) -0.0018(19) -0.0113(18)
C7B 0.040(3) 0.044(3) 0.063(3) -0.003(2) -0.009(2) -0.015(2)
C8B 0.040(3) 0.054(3) 0.069(3) -0.009(3) -0.019(2) -0.008(2)
C9B 0.051(3) 0.037(2) 0.052(3) 0.000(2) -0.017(2) -0.004(2)
O2B 0.0452(17) 0.0304(14) 0.0208(13) -0.0068(11) -0.0055(12) -0.0099(13)
O3B 0.208(6) 0.062(3) 0.029(2) -0.0162(19) -0.017(3) 0.064(3)
C10B 0.041(2) 0.035(2) 0.0242(19) -0.0086(17) -0.0066(17) -0.0055(18)
C11B 0.050(3) 0.036(2) 0.0241(19) -0.0076(17) -0.0074(18) -0.0144(19)
F1B 0.140(3) 0.067(2) 0.071(2) 0.0078(18) -0.035(2) -0.072(2)
F2B 0.068(2) 0.070(2) 0.0510(18) -0.0051(16) -0.0207(16) 0.0207(17)
F3B 0.102(3) 0.0541(18) 0.0235(13) -0.0079(12) -0.0168(15) -0.0159(17)
O4B 0.0319(15) 0.0331(15) 0.0424(17) -0.0078(13) -0.0061(13) -0.0152(12)
O5B 0.049(2) 0.068(2) 0.090(3) -0.052(2) 0.030(2) -0.0323(19)
C12B 0.035(2) 0.037(2) 0.030(2) -0.0048(17) -0.0034(17) -0.0159(18)
C13B 0.042(3) 0.057(3) 0.051(3) -0.009(2) -0.008(2) -0.024(2)
F4B 0.077(4) 0.050(3) 0.171(8) -0.016(4) -0.035(5) -0.034(3)
F5B 0.050(3) 0.125(6) 0.093(5) -0.054(4) 0.029(3) -0.059(4)
F6B 0.129(6) 0.158(7) 0.071(4) 0.021(4) -0.065(4) -0.093(6)
F4C 0.059(8) 0.096(12) 0.083(10) -0.061(9) 0.012(8) -0.050(8)
F5C 0.126(14) 0.086(11) 0.096(10) 0.011(9) -0.009(10) -0.086(10)
F6C 0.050(8) 0.126(13) 0.170(17) -0.043(12) -0.046(11) -0.013(8)
C14B 0.045(3) 0.058(3) 0.055(3) -0.008(2) -0.019(2) -0.023(2)
C15B 0.036(2) 0.032(2) 0.039(2) -0.0022(17) -0.0095(18) -0.0209(18)
C16B 0.029(2) 0.028(2) 0.035(2) -0.0001(16) -0.0019(16) -0.0112(16)
C17B 0.033(2) 0.0264(19) 0.0291(19) -0.0009(15) -0.0031(16) -0.0111(16)
C18B 0.032(2) 0.0225(18) 0.0298(19) -0.0015(15) -0.0041(16) -0.0090(15)
C19B 0.035(2) 0.0215(18) 0.034(2) -0.0054(16) -0.0011(17) -0.0106(16)
C20B 0.043(2) 0.028(2) 0.037(2) -0.0099(17) -0.0058(18) -0.0202(18)
C21B 0.030(2) 0.036(2) 0.039(2) -0.0009(18) -0.0082(18) -0.0056(17)
C22B 0.054(3) 0.058(3) 0.052(3) -0.005(2) -0.027(3) -0.018(3)
C23B 0.042(3) 0.045(3) 0.051(3) 0.004(2) -0.012(2) 0.001(2)

loop_
_atom_type_symbol
_atom_type_description
_atom_type_scat_dispersion_real
_atom_type_scat_dispersion_imag
_atom_type_scat_source
C C 0.0033 0.0016 'International Tables Vol C Tables 4.2.6.8 and 6.1.1.4'
H H 0.0000 0.0000 'International Tables Vol C Tables 4.2.6.8 and 6.1.1.4'
N N 0.0061 0.0033 'International Tables Vol C Tables 4.2.6.8 and 6.1.1.4'
O O 0.0106 0.0060 'International Tables Vol C Tables 4.2.6.8 and 6.1.1.4'
F F 0.0171 0.0103 'International Tables Vol C Tables 4.2.6.8 and 6.1.1.4'
Ru Ru -1.2594 0.8363 'International Tables Vol C Tables 4.2.6.8 and 6.1.1.4'

loop_
_geom_angle_atom_site_label_1
_geom_angle_atom_site_label_2
_geom_angle_atom_site_label_3
_geom_angle
O1A Ru1A O4A 80.38(10)
O1A Ru1A O2A 83.60(10)
O4A Ru1A O2A 80.26(11)
O1A Ru1A C20A 90.05(14)
O4A Ru1A C20A 158.31(14)
O2A Ru1A C20A 118.21(14)
O1A Ru1A C19A 88.42(14)
O4A Ru1A C19A 121.38(14)
O2A Ru1A C19A 155.35(14)
C20A Ru1A C19A 38.27(16)
O1A Ru1A C17A 152.16(13)
O4A Ru1A C17A 98.10(13)
O2A Ru1A C17A 123.79(13)
C20A Ru1A C17A 81.34(15)
C19A Ru1A C17A 68.47(16)
O1A Ru1A C16A 156.13(14)
O4A Ru1A C16A 123.38(13)
O2A Ru1A C16A 97.30(13)
C20A Ru1A C16A 68.40(16)
C19A Ru1A C16A 80.90(16)
C17A Ru1A C16A 37.96(15)
O1A Ru1A C15A 117.85(14)
O4A Ru1A C15A 160.50(14)
O2A Ru1A C15A 94.27(13)
C20A Ru1A C15A 37.94(16)
C19A Ru1A C15A 69.01(16)
C17A Ru1A C15A 69.28(15)
C16A Ru1A C15A 38.30(16)
O1A Ru1A C18A 113.77(13)
O4A Ru1A C18A 96.44(14)
O2A Ru1A C18A 161.71(13)
C20A Ru1A C18A 69.56(16)
C19A Ru1A C18A 38.16(16)
C17A Ru1A C18A 38.47(15)
C16A Ru1A C18A 69.33(16)
C15A Ru1A C18A 82.86(15)
N1A O1A Ru1A 120.4(2)
C1A N1A O1A 119.7(3)
C1A N1A C5A 122.0(3)
O1A N1A C5A 118.1(3)
N1A C1A C2A 120.8(4)
N1A C1A H1A 119.6
C2A C1A H1A 119.6
C3A C2A C1A 119.8(4)
C3A C2A H2A 120.1
C1A C2A H2A 120.1
C2A C3A C4A 119.9(4)
C2A C3A H3A 120.0
C4A C3A H3A 120.0
C3A C4A C9A 123.1(4)
C3A C4A C5A 119.2(4)
C9A C4A C5A 117.7(4)
N1A C5A C6A 120.7(3)
N1A C5A C4A 118.2(3)
C6A C5A C4A 121.1(4)
C7A C6A C5A 119.2(4)
C7A C6A H6A 120.4
C5A C6A H6A 120.4
C6A C7A C8A 120.9(4)
C6A C7A H7A 119.6
C8A C7A H7A 119.6
C9A C8A C7A 120.1(4)
C9A C8A H8A 120.0
C7A C8A H8A 120.0
C8A C9A C4A 121.1(4)
C8A C9A H9A 119.5
C4A C9A H9A 119.5
C10A O2A Ru1A 125.0(2)
O3A C10A O2A 130.4(4)
O3A C10A C11A 117.1(4)
O2A C10A C11A 112.3(3)
F2A C11A F3A 107.0(4)
F2A C11A F1A 106.4(4)
F3A C11A F1A 106.4(4)
F2A C11A C10A 110.9(3)
F3A C11A C10A 113.5(3)
F1A C11A C10A 112.2(3)
C12A O4A Ru1A 130.3(2)
O5A C12A O4A 131.9(4)
O5A C12A C13A 117.1(3)
O4A C12A C13A 110.9(3)
F4A C13A F6A 107.4(4)
F4A C13A F5A 105.6(4)
F6A C13A F5A 106.5(4)
F4A C13A C12A 114.2(4)
F6A C13A C12A 112.3(3)
F5A C13A C12A 110.3(4)
C15A C14A H14A 109.5
C15A C14A H14B 109.5
H14A C14A H14B 109.5
C15A C14A H14C 109.5
H14A C14A H14C 109.5
H14B C14A H14C 109.5
C20A C15A C16A 118.3(4)
C20A C15A C14A 120.9(4)
C16A C15A C14A 120.7(4)
C20A C15A Ru1A 70.6(2)
C16A C15A Ru1A 70.6(2)
C14A C15A Ru1A 126.8(3)
C17A C16A C15A 121.0(4)
C17A C16A Ru1A 70.9(2)
C15A C16A Ru1A 71.1(2)
C17A C16A H16A 119.5
C15A C16A H16A 119.5
Ru1A C16A H16A 131.4
C16A C17A C18A 121.0(4)
C16A C17A Ru1A 71.1(2)
C18A C17A Ru1A 71.3(2)
C16A C17A H17A 119.5
C18A C17A H17A 119.5
Ru1A C17A H17A 130.9
C19A C18A C17A 117.4(4)
C19A C18A C21A 123.3(4)
C17A C18A C21A 119.2(4)
C19A C18A Ru1A 70.4(2)
C17A C18A Ru1A 70.3(2)
C21A C18A Ru1A 127.6(3)
C20A C19A C18A 121.5(4)
C20A C19A Ru1A 70.8(2)
C18A C19A Ru1A 71.4(2)
C20A C19A H19A 119.2
C18A C19A H19A 119.2
Ru1A C19A H19A 131.5
C15A C20A C19A 120.7(4)
C15A C20A Ru1A 71.5(2)
C19A C20A Ru1A 70.9(2)
C15A C20A H20A 119.6
C19A C20A H20A 119.6
Ru1A C20A H20A 130.6
C18A C21A C22A 112.8(4)
C18A C21A C23A 109.4(4)
C22A C21A C23A 111.5(4)
C18A C21A H21A 107.6
C22A C21A H21A 107.6
C23A C21A H21A 107.6
C21A C22A H22A 109.5
C21A C22A H22B 109.5
H22A C22A H22B 109.5
C21A C22A H22C 109.5
H22A C22A H22C 109.5
H22B C22A H22C 109.5
C21A C23A H23A 109.5
C21A C23A H23B 109.5
H23A C23A H23B 109.5
C21A C23A H23C 109.5
H23A C23A H23C 109.5
H23B C23A H23C 109.5
O2B Ru1B O4B 83.37(12)
O2B Ru1B O1B 83.06(10)
O4B Ru1B O1B 80.30(11)
O2B Ru1B C20B 95.81(14)
O4B Ru1B C20B 127.47(14)
O1B Ru1B C20B 152.03(14)
O2B Ru1B C16B 122.40(14)
O4B Ru1B C16B 150.64(14)
O1B Ru1B C16B 88.60(13)
C20B Ru1B C16B 68.33(16)
O2B Ru1B C17B 160.15(14)
O4B Ru1B C17B 114.23(14)
O1B Ru1B C17B 90.70(13)
C20B Ru1B C17B 80.95(16)
C16B Ru1B C17B 38.28(15)
O2B Ru1B C19B 119.89(13)
O4B Ru1B C19B 98.89(13)
O1B Ru1B C19B 156.93(13)
C20B Ru1B C19B 37.60(16)
C16B Ru1B C19B 80.97(15)
C17B Ru1B C19B 68.43(15)
O2B Ru1B C18B 157.06(13)
O4B Ru1B C18B 92.54(13)
O1B Ru1B C18B 118.61(13)
C20B Ru1B C18B 68.85(16)
C16B Ru1B C18B 69.04(15)
C17B Ru1B C18B 37.92(14)
C19B Ru1B C18B 38.34(15)
O2B Ru1B C15B 96.03(14)
O4B Ru1B C15B 165.83(14)
O1B Ru1B C15B 113.73(14)
C20B Ru1B C15B 38.40(16)
C16B Ru1B C15B 37.99(15)
C17B Ru1B C15B 69.24(16)
C19B Ru1B C15B 69.07(16)
C18B Ru1B C15B 82.49(15)
N1B O1B Ru1B 118.6(2)
C1B N1B O1B 119.5(3)
C1B N1B C5B 122.8(4)
O1B N1B C5B 117.7(3)
N1B C1B C2B 120.6(4)
N1B C1B H1B 119.7
C2B C1B H1B 119.7
C3B C2B C1B 119.8(4)
C3B C2B H2B 120.1
C1B C2B H2B 120.1
C2B C3B C4B 120.3(4)
C2B C3B H3B 119.8
C4B C3B H3B 119.8
C5B C4B C9B 118.0(4)
C5B C4B C3B 118.6(4)
C9B C4B C3B 123.4(4)
N1B C5B C6B 121.0(4)
N1B C5B C4B 117.8(4)
C6B C5B C4B 121.2(4)
C7B C6B C5B 118.8(4)
C7B C6B H6B 120.6
C5B C6B H6B 120.6
C6B C7B C8B 120.9(5)
C6B C7B H7B 119.5
C8B C7B H7B 119.5
C9B C8B C7B 120.7(5)
C9B C8B H8B 119.7
C7B C8B H8B 119.7
C8B C9B C4B 120.5(5)
C8B C9B H9B 119.8
C4B C9B H9B 119.8
C10B O2B Ru1B 129.9(3)
O3B C10B O2B 130.7(4)
O3B C10B C11B 116.7(4)
O2B C10B C11B 112.6(3)
F1B C11B F2B 106.5(4)
F1B C11B F3B 106.5(4)
F2B C11B F3B 106.4(4)
F1B C11B C10B 110.9(4)
F2B C11B C10B 112.7(4)
F3B C11B C10B 113.4(3)
C12B O4B Ru1B 129.6(3)
O5B C12B O4B 130.9(4)
O5B C12B C13B 116.8(4)
O4B C12B C13B 112.2(4)
F5B C13B F6B 107.5(6)
F4C C13B F6C 109.4(15)
F4C C13B F5C 108.4(14)
F6C C13B F5C 106.6(16)
F5B C13B F4B 105.7(6)
F6B C13B F4B 103.3(7)
F4C C13B C12B 116.8(7)
F5B C13B C12B 115.4(5)
F6B C13B C12B 111.3(5)
F6C C13B C12B 109.6(10)
F5C C13B C12B 105.4(8)
F4B C13B C12B 112.8(5)
C15B C14B H14D 109.5
C15B C14B H14E 109.5
H14D C14B H14E 109.5
C15B C14B H14F 109.5
H14D C14B H14F 109.5
H14E C14B H14F 109.5
C16B C15B C20B 116.9(4)
C16B C15B C14B 121.9(4)
C20B C15B C14B 121.1(4)
C16B C15B Ru1B 69.9(2)
C20B C15B Ru1B 69.6(2)
C14B C15B Ru1B 127.6(3)
C15B C16B C17B 121.6(4)
C15B C16B Ru1B 72.1(2)
C17B C16B Ru1B 71.0(2)
C15B C16B H16B 119.2
C17B C16B H16B 119.2
Ru1B C16B H16B 130.4
C18B C17B C16B 120.9(4)
C18B C17B Ru1B 71.9(2)
C16B C17B Ru1B 70.7(2)
C18B C17B H17B 119.6
C16B C17B H17B 119.6
Ru1B C17B H17B 130.5
C17B C18B C19B 117.8(4)
C17B C18B C21B 123.0(4)
C19B C18B C21B 119.2(4)
C17B C18B Ru1B 70.1(2)
C19B C18B Ru1B 70.1(2)
C21B C18B Ru1B 129.1(3)
C20B C19B C18B 120.8(4)
C20B C19B Ru1B 70.8(2)
C18B C19B Ru1B 71.6(2)
C20B C19B H19B 119.6
C18B C19B H19B 119.6
Ru1B C19B H19B 130.8
C19B C20B C15B 122.0(4)
C19B C20B Ru1B 71.6(2)
C15B C20B Ru1B 72.0(2)
C19B C20B H20B 119.0
C15B C20B H20B 119.0
Ru1B C20B H20B 130.1
C18B C21B C22B 113.5(4)
C18B C21B C23B 108.5(4)
C22B C21B C23B 111.6(4)
C18B C21B H21B 107.7
C22B C21B H21B 107.7
C23B C21B H21B 107.7
C21B C22B H22D 109.5
C21B C22B H22E 109.5
H22D C22B H22E 109.5
C21B C22B H22F 109.5
H22D C22B H22F 109.5
H22E C22B H22F 109.5
C21B C23B H23D 109.5
C21B C23B H23E 109.5
H23D C23B H23E 109.5
C21B C23B H23F 109.5
H23D C23B H23F 109.5
H23E C23B H23F 109.5

loop_
_geom_bond_atom_site_label_1
_geom_bond_atom_site_label_2
_geom_bond_distance
Ru1A O1A 2.095(3)
Ru1A O4A 2.098(3)
Ru1A O2A 2.098(3)
Ru1A C20A 2.160(4)
Ru1A C19A 2.161(4)
Ru1A C17A 2.161(4)
Ru1A C16A 2.165(4)
Ru1A C15A 2.172(4)
Ru1A C18A 2.174(4)
O1A N1A 1.345(4)
N1A C1A 1.324(5)
N1A C5A 1.380(5)
C1A C2A 1.400(6)
C1A H1A 0.9500
C2A C3A 1.354(6)
C2A H2A 0.9500
C3A C4A 1.408(6)
C3A H3A 0.9500
C4A C9A 1.408(6)
C4A C5A 1.411(5)
C5A C6A 1.398(5)
C6A C7A 1.361(6)
C6A H6A 0.9500
C7A C8A 1.408(6)
C7A H7A 0.9500
C8A C9A 1.359(7)
C8A H8A 0.9500
C9A H9A 0.9500
O2A C10A 1.271(5)
O3A C10A 1.205(5)
C10A C11A 1.534(5)
C11A F2A 1.306(5)
C11A F3A 1.315(5)
C11A F1A 1.320(5)
O4A C12A 1.262(4)
O5A C12A 1.209(5)
C12A C13A 1.547(6)
C13A F4A 1.323(5)
C13A F6A 1.326(5)
C13A F5A 1.349(5)
C14A C15A 1.508(6)
C14A H14A 0.9800
C14A H14B 0.9800
C14A H14C 0.9800
C15A C20A 1.408(6)
C15A C16A 1.423(6)
C16A C17A 1.407(6)
C16A H16A 0.9500
C17A C18A 1.428(6)
C17A H17A 0.9500
C18A C19A 1.417(6)
C18A C21A 1.510(6)
C19A C20A 1.416(6)
C19A H19A 0.9500
C20A H20A 0.9500
C21A C22A 1.515(7)
C21A C23A 1.527(6)
C21A H21A 1.0000
C22A H22A 0.9800
C22A H22B 0.9800
C22A H22C 0.9800
C23A H23A 0.9800
C23A H23B 0.9800
C23A H23C 0.9800
Ru1B O2B 2.092(3)
Ru1B O4B 2.109(3)
Ru1B O1B 2.110(3)
Ru1B C20B 2.154(4)
Ru1B C16B 2.157(4)
Ru1B C17B 2.162(4)
Ru1B C19B 2.165(4)
Ru1B C18B 2.185(4)
Ru1B C15B 2.185(4)
O1B N1B 1.352(4)
N1B C1B 1.323(5)
N1B C5B 1.374(5)
C1B C2B 1.391(6)
C1B H1B 0.9500
C2B C3B 1.348(6)
C2B H2B 0.9500
C3B C4B 1.418(6)
C3B H3B 0.9500
C4B C5B 1.412(6)
C4B C9B 1.416(7)
C5B C6B 1.408(6)
C6B C7B 1.366(7)
C6B H6B 0.9500
C7B C8B 1.410(7)
C7B H7B 0.9500
C8B C9B 1.360(7)
C8B H8B 0.9500
C9B H9B 0.9500
O2B C10B 1.251(5)
O3B C10B 1.181(5)
C10B C11B 1.531(6)
C11B F1B 1.321(5)
C11B F2B 1.321(5)
C11B F3B 1.322(5)
O4B C12B 1.255(5)
O5B C12B 1.209(5)
C12B C13B 1.535(6)
C13B F4C 1.198(13)
C13B F5B 1.286(7)
C13B F6B 1.312(7)
C13B F6C 1.323(18)
C13B F5C 1.334(17)
C13B F4B 1.351(8)
C14B C15B 1.504(6)
C14B H14D 0.9800
C14B H14E 0.9800
C14B H14F 0.9800
C15B C16B 1.414(6)
C15B C20B 1.428(6)
C16B C17B 1.416(6)
C16B H16B 0.9500
C17B C18B 1.412(5)
C17B H17B 0.9500
C18B C19B 1.429(5)
C18B C21B 1.507(6)
C19B C20B 1.392(6)
C19B H19B 0.9500
C20B H20B 0.9500
C21B C22B 1.514(6)
C21B C23B 1.533(6)
C21B H21B 1.0000
C22B H22D 0.9800
C22B H22E 0.9800
C22B H22F 0.9800
C23B H23D 0.9800
C23B H23E 0.9800
C23B H23F 0.9800

loop_
_geom_torsion_atom_site_label_1
_geom_torsion_atom_site_label_2
_geom_torsion_atom_site_label_3
_geom_torsion_atom_site_label_4
_geom_torsion
Ru1A O1A N1A C1A -89.4(3)
Ru1A O1A N1A C5A 96.0(3)
O1A N1A C1A C2A -175.6(3)
C5A N1A C1A C2A -1.2(5)
N1A C1A C2A C3A -0.4(6)
C1A C2A C3A C4A 1.0(6)
C2A C3A C4A C9A 177.8(4)
C2A C3A C4A C5A -0.2(6)
C1A N1A C5A C6A -175.8(4)
O1A N1A C5A C6A -1.3(5)
C1A N1A C5A C4A 2.0(5)
O1A N1A C5A C4A 176.4(3)
C3A C4A C5A N1A -1.3(5)
C9A C4A C5A N1A -179.4(3)
C3A C4A C5A C6A 176.5(4)
C9A C4A C5A C6A -1.6(5)
N1A C5A C6A C7A 178.7(4)
C4A C5A C6A C7A 1.0(6)
C5A C6A C7A C8A 0.2(7)
C6A C7A C8A C9A -0.7(7)
C7A C8A C9A C4A 0.0(7)
C3A C4A C9A C8A -176.9(4)
C5A C4A C9A C8A 1.1(6)
Ru1A O2A C10A O3A 13.3(7)
Ru1A O2A C10A C11A -161.7(2)
O3A C10A C11A F2A -82.8(5)
O2A C10A C11A F2A 93.0(4)
O3A C10A C11A F3A 156.7(4)
O2A C10A C11A F3A -27.5(5)
O3A C10A C11A F1A 36.1(6)
O2A C10A C11A F1A -148.2(4)
Ru1A O4A C12A O5A -9.9(7)
Ru1A O4A C12A C13A 167.9(3)
O5A C12A C13A F4A -143.2(4)
O4A C12A C13A F4A 38.6(5)
O5A C12A C13A F6A -20.6(6)
O4A C12A C13A F6A 161.2(4)
O5A C12A C13A F5A 98.1(4)
O4A C12A C13A F5A -80.1(4)
C20A C15A C16A C17A -1.3(6)
C14A C15A C16A C17A 174.4(4)
Ru1A C15A C16A C17A 52.5(3)
C20A C15A C16A Ru1A -53.8(3)
C14A C15A C16A Ru1A 121.9(4)
C15A C16A C17A C18A 0.4(6)
Ru1A C16A C17A C18A 53.0(3)
C15A C16A C17A Ru1A -52.6(3)
C16A C17A C18A C19A 1.1(5)
Ru1A C17A C18A C19A 54.0(3)
C16A C17A C18A C21A -175.8(4)
Ru1A C17A C18A C21A -122.8(4)
C16A C17A C18A Ru1A -53.0(3)
C17A C18A C19A C20A -1.7(6)
C21A C18A C19A C20A 175.0(4)
Ru1A C18A C19A C20A 52.2(3)
C17A C18A C19A Ru1A -54.0(3)
C21A C18A C19A Ru1A 122.8(4)
C16A C15A C20A C19A 0.6(6)
C14A C15A C20A C19A -175.1(4)
Ru1A C15A C20A C19A -53.1(3)
C16A C15A C20A Ru1A 53.8(3)
C14A C15A C20A Ru1A -121.9(4)
C18A C19A C20A C15A 0.9(6)
Ru1A C19A C20A C15A 53.4(3)
C18A C19A C20A Ru1A -52.5(3)
C19A C18A C21A C22A -27.0(6)
C17A C18A C21A C22A 149.7(5)
Ru1A C18A C21A C22A 63.0(6)
C19A C18A C21A C23A 97.8(5)
C17A C18A C21A C23A -85.5(5)
Ru1A C18A C21A C23A -172.2(3)
Ru1B O1B N1B C1B -86.5(3)
Ru1B O1B N1B C5B 95.1(3)
O1B N1B C1B C2B -178.9(3)
C5B N1B C1B C2B -0.6(5)
N1B C1B C2B C3B -2.0(6)
C1B C2B C3B C4B 2.0(6)
C2B C3B C4B C5B 0.6(6)
C2B C3B C4B C9B 179.2(4)
C1B N1B C5B C6B -176.6(4)
O1B N1B C5B C6B 1.8(5)
C1B N1B C5B C4B 3.1(5)
O1B N1B C5B C4B -178.6(3)
C9B C4B C5B N1B 178.3(4)
C3B C4B C5B N1B -3.0(6)
C9B C4B C5B C6B -2.1(6)
C3B C4B C5B C6B 176.6(4)
N1B C5B C6B C7B -178.5(4)
C4B C5B C6B C7B 1.9(6)
C5B C6B C7B C8B 0.1(7)
C6B C7B C8B C9B -1.7(8)
C7B C8B C9B C4B 1.5(8)
C5B C4B C9B C8B 0.4(7)
C3B C4B C9B C8B -178.3(5)
Ru1B O2B C10B O3B 5.7(9)
Ru1B O2B C10B C11B -174.1(3)
O3B C10B C11B F1B -109.0(6)
O2B C10B C11B F1B 70.8(5)
O3B C10B C11B F2B 131.6(6)
O2B C10B C11B F2B -48.5(5)
O3B C10B C11B F3B 10.7(7)
O2B C10B C11B F3B -169.4(4)
Ru1B O4B C12B O5B 4.3(8)
Ru1B O4B C12B C13B -172.9(3)
O5B C12B C13B F4C -162.2(16)
O4B C12B C13B F4C 15.4(17)
O5B C12B C13B F5B 18.8(9)
O4B C12B C13B F5B -163.5(7)
O5B C12B C13B F6B -104.0(8)
O4B C12B C13B F6B 73.6(8)
O5B C12B C13B F6C -37.1(16)
O4B C12B C13B F6C 140.6(15)
O5B C12B C13B F5C 77.3(13)
O4B C12B C13B F5C -105.0(13)
O5B C12B C13B F4B 140.4(7)
O4B C12B C13B F4B -41.9(7)
C20B C15B C16B C17B -0.1(6)
C14B C15B C16B C17B -175.7(4)
Ru1B C15B C16B C17B -53.2(3)
C20B C15B C16B Ru1B 53.0(3)
C14B C15B C16B Ru1B -122.5(4)
C15B C16B C17B C18B 0.0(6)
Ru1B C16B C17B C18B -53.6(3)
C15B C16B C17B Ru1B 53.7(3)
C16B C17B C18B C19B -0.1(5)
Ru1B C17B C18B C19B -53.2(3)
C16B C17B C18B C21B 177.5(4)
Ru1B C17B C18B C21B 124.4(4)
C16B C17B C18B Ru1B 53.1(3)
C17B C18B C19B C20B 0.3(5)
C21B C18B C19B C20B -177.4(4)
Ru1B C18B C19B C20B -52.9(3)
C17B C18B C19B Ru1B 53.2(3)
C21B C18B C19B Ru1B -124.5(3)
C18B C19B C20B C15B -0.4(6)
Ru1B C19B C20B C15B -53.7(3)
C18B C19B C20B Ru1B 53.3(3)
C16B C15B C20B C19B 0.3(6)
C14B C15B C20B C19B 176.0(4)
Ru1B C15B C20B C19B 53.5(3)
C16B C15B C20B Ru1B -53.2(3)
C14B C15B C20B Ru1B 122.4(4)
C17B C18B C21B C22B -27.9(6)
C19B C18B C21B C22B 149.7(4)
Ru1B C18B C21B C22B 62.5(5)
C17B C18B C21B C23B 96.8(5)
C19B C18B C21B C23B -85.7(5)
Ru1B C18B C21B C23B -172.9(3)
